data_2108694
loop_
_publ_author_name
'Lindenthal, Lorenz'
'Ruh, Thomas'
'Rameshan, Raffael'
'Summerer, Harald'
'Nenning, Andreas'
'Herzig, Christopher'
'L\"offler, Stefan'
'Limbeck, Andreas'
'Opitz, Alexander Karl'
'Blaha, Peter'
'Rameshan, Christoph'

_publ_section_title
;
 Ca-doped rare earth perovskite materials for tailored exsolution of metal
 nanoparticles
;
_journal_issue 6
_journal_name_full 'Acta Crystallographica Section B'
_journal_page_first
;
;
_journal_paper_doi 10.1107/S2052520620013475
_journal_volume 76
_journal_year 2020
_chemical_formula_structural 'Nd0.9 Ca0.1 Fe O3'
_chemical_formula_sum 'Ca0.1 Fe Nd0.9 O3'
_chemical_formula_weight 237.67
_chemical_name_common
;
Neodymium calcium ferrite
;
_chemical_name_systematic
;
Neodymium calcium iron oxide
;
_space_group_crystal_system orthorhombic
_space_group_IT_number 62
_space_group_name_Hall '-P 2ac 2n'
_space_group_name_H-M_alt 'P n m a'
_symmetry_Int_Tables_number 62
_symmetry_space_group_name_H-M 'P n m a'
_cell_angle_alpha 90
_cell_angle_beta 90
_cell_angle_gamma 90
_cell_formula_units_Z 4
_cell_length_a 5.568011
_cell_length_b 7.756535
_cell_length_c 5.451495
_cell_measurement_temperature 295
_cell_volume 235.442
_computing_structure_refinement 'HighScore Plus 4.8.0'
_diffrn_ambient_temperature 295
_diffrn_measurement_device_type 'PANalytical X'Pert Pro'
_diffrn_radiation_probe x-ray
_diffrn_radiation_type 'Cu K\a~1+2~'
_diffrn_radiation_wavelength 1.540598
_diffrn_source 'sealed X-ray tube'
_diffrn_source_target Cu
_exptl_crystal_density_diffrn 6.70403968
_exptl_crystal_density_method 'not measured'
_exptl_crystal_F_000 423.99999503
_pd_instr_cons_illum_flag no
_pd_meas_2theta_range_inc 0.02000000
_pd_meas_2theta_range_max 116.98302676
_pd_meas_2theta_range_min 15.00302676
_pd_meas_datetime_initiated '6/21/2018 10:02:36 AM'
_pd_meas_number_of_points 5100
_pd_meas_scan_method step
_pd_proc_2theta_range_inc 0.02000000
_pd_proc_2theta_range_max 116.98302676
_pd_proc_2theta_range_min 15.00302676
_pd_proc_ls_background_function 'Vorhandenen Untergrund benutzen'
_pd_proc_ls_pref_orient_corr 'March/Dollase Modell'
_pd_proc_ls_profile_function Pseudo-Voigt
_pd_proc_ls_prof_R_factor 0.02697726
_pd_proc_ls_prof_wR_expected 0.02541214
_pd_proc_ls_prof_wR_factor 0.03497077
_pd_proc_number_of_points 5100
_pd_spec_mounting 'Si single crystal'
_pd_spec_mount_mode reflection
_pd_spec_shape irregular
_refine_ls_goodness_of_fit_all 1.37614394
_refine_ls_matrix_type full
_refine_ls_R_I_factor 0.04255348
_refine_ls_weighting_details 1/[Y~i~+\s(Y~i~)]
_refine_ls_weighting_scheme sigma
_reflns_d_resolution_high 0.908
_reflns_d_resolution_low 4.435
_reflns_limit_h_max 6
_reflns_limit_h_min 0
_reflns_limit_k_max 8
_reflns_limit_k_min 0
_reflns_limit_l_max 6
_reflns_limit_l_min 0
_reflns_number_observed 179
_cod_data_source_file je5034sup1.cif
_cod_data_source_block Nd0.9_Rietveld
_cod_original_cell_volume 235.441700
_cod_original_formula_sum 'Nd0.9 Ca0.1 Fe O3'
_cod_database_code 2108694
_xact_pref_orient_vector_h 0.00000000
_xact_pref_orient_vector_k 0.00000000
_xact_pref_orient_vector_l 1.00000000
_xact_pref_orient_param 1.000000
_xact_scale_factor 0.000480
_xact_cagliotti_u 0.062119
_xact_cagliotti_v 0.000000
_xact_cagliotti_w 0.053494
_xact_shape_param_1 0.600000
_xact_shape_param_2 0.000000
_xact_shape_param_3 0.000000
_xact_asym_param_1 0.025000
_xact_asym_param_2 0.025000

loop_
_symmetry_equiv_pos_as_xyz
'x, y, z'
'-x+1/2, -y, z+1/2'
'x+1/2, -y+1/2, -z+1/2'
'-x, y+1/2, -z'
'-x, -y, -z'
'x+1/2, y, -z+1/2'
'-x+1/2, y+1/2, z+1/2'
'x, -y+1/2, z'

loop_
_atom_site_label
_atom_site_type_symbol
_atom_site_fract_x
_atom_site_fract_y
_atom_site_fract_z
_atom_site_U_iso_or_equiv
_atom_site_thermal_displace_type
_atom_site_occupancy
_atom_site_symmetry_multiplicity
_atom_site_Wyckoff_symbol
_atom_site_calc_flag
ND1 Nd 0.046641 0.250000 0.496098 0.004407 Uiso 0.900000 4 c d
FE1 Fe 0.000000 0.000000 0.000000 0.001482 Uiso 1.000000 4 a d
O1 O 0.480108 0.250000 0.588151 0.005598 Uiso 1.000000 4 c d
O2 O 0.286113 0.045792 0.209363 0.005598 Uiso 1.000000 8 d d
CA1 Ca 0.046641 0.250000 0.496098 0.004407 Uiso 0.100000 4 c d

loop_
_pd_peak_id
_pd_peak_2theta_centroid
_pd_peak_d_spacing
_pd_peak_pk_height
_pd_peak_pk_intensity
_pd_peak_width_2theta
PK1 20.0063 4.435 5.8 1.7895 0.2354
PK2 22.9253 3.876 870.6 271.9461 0.2367
PK3 23.0270 3.859 543.5 169.8151 0.2367
PK4 25.6826 3.466 647.3 203.3839 0.2381
PK5 32.2356 2.775 1498.8 478.9881 0.2422
PK6 32.6635 2.739 6911.7 2211.6410 0.2425
PK7 32.9411 2.717 1674.9 536.3671 0.2427
PK8 34.3009 2.612 440.0 141.4834 0.2437
PK9 36.3086 2.472 9.9 3.2063 0.2452
PK10 36.7869 2.441 22.8 7.3875 0.2456
PK11 38.1795 2.355 31.2 10.1747 0.2468
PK12 38.6127 2.330 68.2 22.2551 0.2471
PK13 38.6379 2.328 71.8 23.4137 0.2471
PK14 39.9324 2.256 566.6 185.6660 0.2483
PK15 40.5201 2.224 699.7 229.7467 0.2488
PK16 42.0085 2.149 240.6 79.4596 0.2502
PK17 43.3799 2.084 24.2 8.0196 0.2515
PK18 43.7927 2.066 16.5 5.5015 0.2519
PK19 46.6955 1.944 1609.5 541.5722 0.2550
PK20 46.9125 1.935 954.0 321.2988 0.2552
PK21 48.0823 1.891 234.2 79.2800 0.2565
PK22 48.2307 1.885 409.7 138.7797 0.2567
PK23 51.0896 1.786 13.2 4.5442 0.2600
PK24 51.4542 1.775 16.8 5.7594 0.2605
PK25 51.7163 1.766 4.0 1.3797 0.2608
PK26 52.1040 1.754 5.3 1.8112 0.2613
PK27 52.6327 1.738 91.2 31.5334 0.2620
PK28 52.7818 1.733 184.8 63.9342 0.2622
PK29 53.0589 1.725 116.3 40.2933 0.2625
PK30 53.5233 1.711 601.5 208.8477 0.2631
PK31 54.4607 1.683 91.5 31.9310 0.2643
PK32 57.6353 1.598 717.7 254.5514 0.2687
PK33 57.9993 1.589 566.4 201.2765 0.2693
PK34 58.4452 1.578 653.2 232.6896 0.2699
PK35 58.5284 1.576 1335.7 476.0152 0.2700
PK36 59.4510 1.554 146.3 52.3969 0.2714
PK37 60.3692 1.532 2.0 0.7181 0.2728
PK38 60.6596 1.525 0.1 0.0210 0.2733
PK39 60.9127 1.520 4.9 1.7709 0.2737
PK40 60.9852 1.518 0.8 0.3028 0.2738
PK41 61.6611 1.503 5.3 1.9254 0.2749
PK42 62.1979 1.491 0.1 0.0537 0.2757
PK43 62.2517 1.490 7.4 2.6777 0.2758
PK44 62.5010 1.485 1.8 0.6646 0.2762
PK45 64.1071 1.451 285.5 105.0803 0.2789
PK46 64.7025 1.440 29.5 10.9131 0.2799
PK47 64.9465 1.435 16.6 6.1483 0.2803
PK48 65.4476 1.425 1.6 0.6087 0.2812
PK49 65.9672 1.415 0.1 0.0396 0.2821
PK50 67.2807 1.390 103.3 38.7876 0.2845
PK51 68.2699 1.373 703.0 265.6116 0.2863
PK52 68.5000 1.369 160.0 60.5449 0.2867
PK53 68.9140 1.361 196.9 74.6897 0.2875
PK54 69.3629 1.354 36.9 14.0308 0.2884
PK55 69.7386 1.347 6.6 2.5195 0.2891
PK56 70.9380 1.328 0.0 0.0018 0.2914
PK57 71.2456 1.323 5.1 1.9650 0.2921
PK58 71.5215 1.318 7.7 2.9630 0.2926
PK59 71.7877 1.314 11.8 4.5789 0.2931
PK60 72.0200 1.310 5.1 1.9764 0.2936
PK61 72.0865 1.309 7.1 2.7623 0.2938
PK62 72.0998 1.309 0.4 0.1678 0.2938
PK63 72.4342 1.304 7.6 2.9680 0.2945
PK64 72.6215 1.301 6.7 2.6122 0.2949
PK65 72.8527 1.297 14.3 5.5757 0.2953
PK66 73.2243 1.292 36.9 14.4366 0.2961
PK67 73.4136 1.289 85.6 33.5051 0.2965
PK68 73.6849 1.285 30.1 11.7974 0.2971
PK69 74.0310 1.280 157.3 61.8435 0.2978
PK70 74.4870 1.273 1.5 0.6095 0.2988
PK71 75.9558 1.252 3.2 1.2838 0.3021
PK72 76.9033 1.239 69.6 27.9456 0.3042
PK73 77.5263 1.230 242.9 97.9988 0.3057
PK74 77.8496 1.226 409.8 165.7238 0.3064
PK75 77.9472 1.225 73.4 29.6936 0.3067
PK76 78.0600 1.223 182.0 73.7205 0.3069
PK77 78.0670 1.223 148.4 60.1309 0.3070
PK78 78.8814 1.213 86.2 35.1593 0.3089
PK79 79.2187 1.208 70.0 28.6289 0.3097
PK80 79.6892 1.202 0.3 0.1213 0.3109
PK81 80.1699 1.196 1.6 0.6514 0.3121
PK82 80.2750 1.195 2.8 1.1529 0.3123
PK83 81.5022 1.180 1.6 0.6847 0.3155
PK84 81.5851 1.179 2.2 0.9252 0.3157
PK85 81.7125 1.178 7.3 3.0399 0.3160
PK86 82.2037 1.172 23.8 9.9592 0.3173
PK87 82.5857 1.167 36.9 15.5052 0.3183
PK88 82.6490 1.167 38.6 16.2335 0.3184
PK89 83.0318 1.162 135.7 57.2026 0.3195
PK90 83.2541 1.160 136.2 57.5478 0.3201
PK91 83.7940 1.153 30.7 13.0315 0.3215
PK92 84.5047 1.146 0.0 0.0145 0.3235
PK93 84.7899 1.142 0.0 0.0079 0.3243
PK94 85.9351 1.130 73.4 31.7126 0.3275
PK95 87.1765 1.117 166.6 72.8038 0.3312
PK96 87.4519 1.114 162.1 71.0293 0.3320
PK97 88.2233 1.107 1.5 0.6699 0.3343
PK98 88.3130 1.106 57.3 25.3189 0.3346
PK99 88.4441 1.104 0.0 0.0187 0.3350
PK100 89.1067 1.098 0.4 0.1714 0.3370
PK101 89.5730 1.093 0.7 0.3308 0.3385
PK102 89.6431 1.093 0.9 0.4081 0.3387
PK103 89.8776 1.091 7.8 3.5154 0.3395
PK104 89.9044 1.090 0.4 0.1711 0.3395
PK105 90.2354 1.087 3.4 1.5390 0.3406
PK106 90.3775 1.086 1.2 0.5263 0.3411
PK107 90.4251 1.085 2.2 0.9771 0.3412
PK108 91.0063 1.080 160.2 72.5186 0.3431
PK109 91.0871 1.079 0.9 0.3886 0.3434
PK110 91.1710 1.078 11.0 4.9760 0.3436
PK111 91.3684 1.077 35.2 15.9714 0.3443
PK112 92.1491 1.069 31.6 14.4526 0.3469
PK113 92.6161 1.065 16.0 7.3456 0.3485
PK114 92.9602 1.062 4.9 2.2389 0.3496
PK115 93.2789 1.059 7.9 3.6787 0.3507
PK116 93.6236 1.056 2.8 1.3034 0.3520
PK117 94.3963 1.050 24.4 11.4076 0.3547
PK118 95.0847 1.044 83.0 39.1086 0.3572
PK119 95.4729 1.041 126.3 59.7717 0.3586
PK120 96.1078 1.036 66.8 31.7976 0.3609
PK121 96.2256 1.035 174.7 83.3400 0.3614
PK122 96.2337 1.035 241.9 115.3952 0.3614
PK123 96.6778 1.031 252.1 120.8133 0.3631
PK124 96.7473 1.031 0.1 0.0363 0.3634
PK125 96.9174 1.029 22.9 11.0173 0.3640
PK126 97.8850 1.022 0.9 0.4354 0.3677
PK127 98.4109 1.017 0.6 0.2767 0.3698
PK128 98.6339 1.016 0.0 0.0124 0.3707
PK129 98.7524 1.015 0.2 0.0929 0.3712
PK130 99.2249 1.011 1.4 0.6699 0.3731
PK131 99.3044 1.011 0.4 0.1965 0.3734
PK132 99.5125 1.009 1.2 0.6165 0.3743
PK133 99.8482 1.007 1.9 0.9491 0.3757
PK134 99.8960 1.006 0.5 0.2555 0.3759
PK135 100.0862 1.005 131.7 65.4625 0.3766
PK136 100.1682 1.004 0.3 0.1259 0.3770
PK137 101.3188 0.996 0.2 0.0756 0.3819
PK138 101.4024 0.995 55.3 27.8808 0.3822
PK139 102.4012 0.988 17.2 8.7798 0.3866
PK140 102.4146 0.988 0.1 0.0302 0.3867
PK141 102.8994 0.985 0.5 0.2644 0.3888
PK142 103.3524 0.982 0.9 0.4817 0.3909
PK143 104.5933 0.974 34.5 18.0670 0.3966
PK144 105.2466 0.969 51.4 27.1193 0.3998
PK145 105.4189 0.968 70.9 37.4725 0.4006
PK146 105.7624 0.966 99.6 52.8729 0.4023
PK147 106.2549 0.963 26.3 14.0656 0.4047
PK148 106.5999 0.961 30.0 16.0802 0.4064
PK149 106.7366 0.960 0.5 0.2729 0.4071
PK150 107.1414 0.957 0.0 0.0048 0.4091
PK151 107.4293 0.956 0.1 0.0393 0.4106
PK152 108.2388 0.951 11.1 6.0682 0.4148
PK153 108.4712 0.949 7.4 4.0796 0.4161
PK154 108.8460 0.947 0.3 0.1658 0.4180
PK155 109.0492 0.946 0.5 0.2666 0.4191
PK156 109.2324 0.945 1.1 0.6346 0.4201
PK157 109.3127 0.944 0.9 0.5212 0.4206
PK158 109.6650 0.942 103.1 57.4681 0.4225
PK159 109.9410 0.941 25.8 14.4096 0.4240
PK160 110.0746 0.940 2.5 1.3806 0.4248
PK161 110.4530 0.938 16.8 9.4451 0.4269
PK162 110.5721 0.937 59.9 33.8049 0.4275
PK163 110.6465 0.937 41.7 23.5523 0.4280
PK164 111.2777 0.933 0.4 0.2045 0.4316
PK165 111.2805 0.933 59.9 34.1440 0.4316
PK166 111.3825 0.933 4.1 2.3264 0.4322
PK167 112.2343 0.928 1.3 0.7490 0.4372
PK168 112.8085 0.925 0.2 0.0922 0.4406
PK169 113.3029 0.922 33.0 19.3324 0.4436
PK170 113.4586 0.921 39.4 23.0951 0.4446
PK171 114.4757 0.916 105.8 62.9735 0.4510
PK172 114.5713 0.916 92.9 55.3834 0.4516
PK173 114.7247 0.915 0.4 0.2667 0.4526
PK174 114.9613 0.914 130.5 78.2161 0.4541
PK175 114.9880 0.913 110.0 65.9319 0.4543
PK176 115.4154 0.911 77.1 46.5085 0.4571
PK177 115.6306 0.910 0.0 0.0200 0.4585
PK178 115.9653 0.908 40.7 24.7763 0.4607
PK179 115.9731 0.908 0.2 0.1061 0.4608
